data_7016907
loop_
_publ_author_name
'Czerwinski, Curtis J.'
'Guzei, Ilia A.'
'Riggle, Kevin M.'
'Schroeder, Jason R.'
'Spencer, Lara C.'

_publ_section_title
;
 Haptotropic rearrangement in tricarbonylchromium complexes of
 2-aminobiphenyl and 4-aminobiphenyl.
;
_journal_issue 37
_journal_name_full 'Dalton transactions (Cambridge, England : 2003)'
_journal_page_first 9439
_journal_page_last 9446
_journal_paper_doi 10.1039/c1dt10994d
_journal_volume 40
_journal_year 2011
_chemical_formula_moiety 'C15 H11 Cr N O3'
_chemical_formula_sum 'C15 H11 Cr N O3'
_chemical_formula_weight 305.25
_space_group_IT_number 14
_symmetry_cell_setting monoclinic
_symmetry_Int_Tables_number 14
_symmetry_space_group_name_Hall '-P 2yn'
_symmetry_space_group_name_H-M 'P 1 21/n 1'
_atom_sites_solution_hydrogens geom
_atom_sites_solution_primary direct
_atom_sites_solution_secondary difmap
_cell_angle_alpha 90.00
_cell_angle_beta 96.9940(10)
_cell_angle_gamma 90.00
_cell_formula_units_Z 4
_cell_length_a 6.3121(6)
_cell_length_b 12.3958(12)
_cell_length_c 16.2900(15)
_cell_measurement_reflns_used 9917
_cell_measurement_temperature 100(2)
_cell_measurement_theta_max 29.9685
_cell_measurement_theta_min 2.5194
_cell_volume 1265.1(2)
_computing_cell_refinement 'SAINT Ver. 7.24A (Bruker-AXS, 2007)'
_computing_data_collection 'SMART Ver. 5.622 (Bruker-AXS, 2000)'
_computing_data_reduction 'SAINT Ver. 7.24A'
_computing_molecular_graphics SHELXTL
_computing_publication_material SHELXTL
_computing_structure_refinement SHELXTL
_computing_structure_solution 'SHELXTL (Sheldrick, 2008)'
_diffrn_ambient_temperature 100(2)
_diffrn_measured_fraction_theta_full 0.991
_diffrn_measured_fraction_theta_max 0.945
_diffrn_measurement_device_type 'Bruker CCD-1000 area detector'
_diffrn_measurement_method '0.30\% \w and 0.4 \% \f scans'
_diffrn_radiation_monochromator graphite
_diffrn_radiation_source 'fine-focus sealed tube'
_diffrn_radiation_type 'Mo K\a'
_diffrn_radiation_wavelength 0.71073
_diffrn_reflns_av_R_equivalents 0.0242
_diffrn_reflns_av_sigmaI/netI 0.0171
_diffrn_reflns_limit_h_max 8
_diffrn_reflns_limit_h_min -8
_diffrn_reflns_limit_k_max 16
_diffrn_reflns_limit_k_min -17
_diffrn_reflns_limit_l_max 22
_diffrn_reflns_limit_l_min -22
_diffrn_reflns_number 17223
_diffrn_reflns_theta_full 25.00
_diffrn_reflns_theta_max 29.97
_diffrn_reflns_theta_min 2.52
_exptl_absorpt_coefficient_mu 0.909
_exptl_absorpt_correction_T_max 0.7414
_exptl_absorpt_correction_T_min 0.7068
_exptl_absorpt_correction_type multi-scan
_exptl_absorpt_process_details
;
SADABS (Bruker-AXS, 2007)
;
_exptl_crystal_colour yellow
_exptl_crystal_density_diffrn 1.603
_exptl_crystal_density_method 'not measured'
_exptl_crystal_description block
_exptl_crystal_F_000 624
_exptl_crystal_size_max 0.41
_exptl_crystal_size_mid 0.39
_exptl_crystal_size_min 0.35
_refine_diff_density_max 0.488
_refine_diff_density_min -0.237
_refine_diff_density_rms 0.071
_refine_ls_extinction_method none
_refine_ls_goodness_of_fit_ref 1.042
_refine_ls_hydrogen_treatment mixed
_refine_ls_matrix_type full
_refine_ls_number_parameters 187
_refine_ls_number_reflns 3465
_refine_ls_number_restraints 0
_refine_ls_restrained_S_all 1.042
_refine_ls_R_factor_all 0.0305
_refine_ls_R_factor_gt 0.0275
_refine_ls_shift/su_max 0.002
_refine_ls_shift/su_mean 0.000
_refine_ls_structure_factor_coef Fsqd
_refine_ls_weighting_details 'calc w=1/[\s^2^(Fo^2^)+(0.0527P)^2^+0.3715P] where P=(Fo^2^+2Fc^2^)/3'
_refine_ls_weighting_scheme calc
_refine_ls_wR_factor_gt 0.0770
_refine_ls_wR_factor_ref 0.0795
_reflns_number_gt 3173
_reflns_number_total 3465
_reflns_threshold_expression I>2\s(I)
_cod_data_source_file c1dt10994d.txt
_cod_data_source_block czerwinski07
_cod_original_sg_symbol_Hall '-P 2yn '
_cod_original_sg_symbol_H-M 'P 1 21/n 1 '
_cod_database_code 7016907

loop_
_symmetry_equiv_pos_as_xyz
'x, y, z'
'-x+1/2, y+1/2, -z+1/2'
'-x, -y, -z'
'x-1/2, -y-1/2, z-1/2'

loop_
_atom_site_label
_atom_site_type_symbol
_atom_site_fract_x
_atom_site_fract_y
_atom_site_fract_z
_atom_site_U_iso_or_equiv
_atom_site_adp_type
_atom_site_occupancy
_atom_site_symmetry_multiplicity
_atom_site_calc_flag
_atom_site_refinement_flags
Cr1 Cr 0.42569(3) 0.544386(14) 0.234752(10) 0.01133(7) Uani 1 1 d .
O1 O 0.16441(17) 0.44348(9) 0.08897(6) 0.0287(2) Uani 1 1 d .
O2 O 0.72769(15) 0.61117(8) 0.11607(6) 0.0233(2) Uani 1 1 d .
O3 O 0.69948(15) 0.34701(7) 0.25637(6) 0.02193(19) Uani 1 1 d .
N1 N 0.16206(19) 0.14168(9) 0.54064(7) 0.0205(2) Uani 1 1 d .
H1A H 0.256(3) 0.0903(15) 0.5439(11) 0.025 Uiso 1 1 d .
H1B H 0.039(3) 0.1271(15) 0.5460(11) 0.025 Uiso 1 1 d .
C1 C 0.13487(18) 0.56250(10) 0.29877(7) 0.0146(2) Uani 1 1 d .
H1 H 0.0029 0.5251 0.2888 0.018 Uiso 1 1 calc R
C2 C 0.16502(19) 0.65878(9) 0.25417(7) 0.0165(2) Uani 1 1 d .
H2 H 0.0529 0.6854 0.2153 0.020 Uiso 1 1 calc R
C3 C 0.3592(2) 0.71445(10) 0.26734(7) 0.0172(2) Uani 1 1 d .
H3 H 0.3794 0.7787 0.2374 0.021 Uiso 1 1 calc R
C4 C 0.52539(19) 0.67414(9) 0.32569(7) 0.0161(2) Uani 1 1 d .
H4 H 0.6573 0.7117 0.3352 0.019 Uiso 1 1 calc R
C5 C 0.49568(18) 0.57913(9) 0.36932(7) 0.0143(2) Uani 1 1 d .
H5 H 0.6093 0.5524 0.4075 0.017 Uiso 1 1 calc R
C6 C 0.29797(18) 0.52151(9) 0.35764(7) 0.0127(2) Uani 1 1 d .
C7 C 0.26512(18) 0.42227(9) 0.40505(6) 0.0130(2) Uani 1 1 d .
C8 C 0.42754(18) 0.34605(9) 0.42428(7) 0.0143(2) Uani 1 1 d .
H8 H 0.5642 0.3587 0.4074 0.017 Uiso 1 1 calc R
C9 C 0.39294(18) 0.25259(9) 0.46748(7) 0.0154(2) Uani 1 1 d .
H9 H 0.5049 0.2015 0.4787 0.018 Uiso 1 1 calc R
C10 C 0.19432(19) 0.23277(9) 0.49472(7) 0.0153(2) Uani 1 1 d .
C11 C 0.03265(19) 0.30985(10) 0.47759(7) 0.0167(2) Uani 1 1 d .
H11 H -0.1017 0.2990 0.4970 0.020 Uiso 1 1 calc R
C12 C 0.06715(18) 0.40196(9) 0.43254(7) 0.0155(2) Uani 1 1 d .
H12 H -0.0458 0.4522 0.4201 0.019 Uiso 1 1 calc R
C13 C 0.26300(19) 0.48217(10) 0.14584(7) 0.0180(2) Uani 1 1 d .
C14 C 0.61036(19) 0.58852(10) 0.16215(7) 0.0160(2) Uani 1 1 d .
C15 C 0.58934(19) 0.42170(10) 0.24764(7) 0.0154(2) Uani 1 1 d .

loop_
_atom_site_aniso_label
_atom_site_aniso_U_11
_atom_site_aniso_U_22
_atom_site_aniso_U_33
_atom_site_aniso_U_23
_atom_site_aniso_U_13
_atom_site_aniso_U_12
Cr1 0.01181(11) 0.01127(11) 0.01074(11) -0.00020(5) 0.00070(7) -0.00061(6)
O1 0.0264(5) 0.0355(6) 0.0228(5) -0.0108(4) -0.0023(4) -0.0058(4)
O2 0.0201(4) 0.0289(5) 0.0218(4) 0.0048(4) 0.0061(3) -0.0024(4)
O3 0.0248(5) 0.0188(4) 0.0229(4) 0.0010(3) 0.0058(3) 0.0058(3)
N1 0.0206(5) 0.0193(5) 0.0218(5) 0.0064(4) 0.0031(4) -0.0022(4)
C1 0.0132(5) 0.0155(5) 0.0153(5) 0.0001(4) 0.0019(4) 0.0014(4)
C2 0.0174(5) 0.0151(5) 0.0170(5) 0.0011(4) 0.0016(4) 0.0046(4)
C3 0.0229(6) 0.0120(5) 0.0170(5) 0.0003(4) 0.0030(4) 0.0008(4)
C4 0.0190(5) 0.0141(5) 0.0150(5) -0.0028(4) 0.0014(4) -0.0030(4)
C5 0.0151(5) 0.0148(5) 0.0125(5) -0.0018(4) 0.0006(4) -0.0003(4)
C6 0.0136(5) 0.0126(5) 0.0123(5) -0.0011(4) 0.0027(4) 0.0005(4)
C7 0.0144(5) 0.0136(5) 0.0108(4) -0.0005(4) 0.0005(4) 0.0002(4)
C8 0.0137(5) 0.0166(5) 0.0127(5) 0.0007(4) 0.0019(4) 0.0008(4)
C9 0.0161(5) 0.0161(5) 0.0137(5) 0.0005(4) 0.0011(4) 0.0029(4)
C10 0.0190(5) 0.0156(5) 0.0111(4) -0.0003(4) 0.0007(4) -0.0023(4)
C11 0.0142(5) 0.0187(6) 0.0172(5) 0.0007(4) 0.0029(4) -0.0019(4)
C12 0.0143(5) 0.0168(5) 0.0154(5) -0.0005(4) 0.0018(4) 0.0013(4)
C13 0.0170(5) 0.0199(6) 0.0175(5) -0.0016(4) 0.0037(4) -0.0011(4)
C14 0.0158(5) 0.0157(5) 0.0157(5) 0.0007(4) -0.0013(4) -0.0009(4)
C15 0.0179(5) 0.0162(5) 0.0126(4) -0.0008(4) 0.0037(4) -0.0018(4)

loop_
_atom_type_symbol
_atom_type_description
_atom_type_scat_dispersion_real
_atom_type_scat_dispersion_imag
_atom_type_scat_source
C C 0.0033 0.0016 'International Tables Vol C Tables 4.2.6.8 and 6.1.1.4'
H H 0.0000 0.0000 'International Tables Vol C Tables 4.2.6.8 and 6.1.1.4'
N N 0.0061 0.0033 'International Tables Vol C Tables 4.2.6.8 and 6.1.1.4'
O O 0.0106 0.0060 'International Tables Vol C Tables 4.2.6.8 and 6.1.1.4'
Cr Cr 0.3209 0.6236 'International Tables Vol C Tables 4.2.6.8 and 6.1.1.4'

loop_
_geom_angle_atom_site_label_1
_geom_angle_atom_site_label_2
_geom_angle_atom_site_label_3
_geom_angle
_geom_angle_publ_flag
C15 Cr1 C13 89.72(5) yes
C15 Cr1 C14 85.89(5) yes
C13 Cr1 C14 87.43(5) yes
C15 Cr1 C2 158.07(5) yes
C13 Cr1 C2 91.58(5) yes
C14 Cr1 C2 116.04(5) yes
C15 Cr1 C4 114.40(5) yes
C13 Cr1 C4 155.88(5) yes
C14 Cr1 C4 93.61(5) yes
C2 Cr1 C4 66.33(4) yes
C15 Cr1 C5 90.35(5) yes
C13 Cr1 C5 151.84(5) yes
C14 Cr1 C5 120.66(5) yes
C2 Cr1 C5 78.35(4) yes
C4 Cr1 C5 36.67(4) yes
C15 Cr1 C3 151.27(5) yes
C13 Cr1 C3 118.76(5) yes
C14 Cr1 C3 91.40(5) yes
C2 Cr1 C3 36.67(5) yes
C4 Cr1 C3 37.16(4) yes
C5 Cr1 C3 66.57(4) yes
C15 Cr1 C1 120.90(5) yes
C13 Cr1 C1 89.89(5) yes
C14 Cr1 C1 153.08(5) yes
C2 Cr1 C1 37.24(4) yes
C4 Cr1 C1 78.35(4) yes
C5 Cr1 C1 66.16(4) yes
C3 Cr1 C1 66.63(4) yes
C15 Cr1 C6 92.93(5) yes
C13 Cr1 C6 114.75(5) yes
C14 Cr1 C6 157.80(5) yes
C2 Cr1 C6 66.73(4) yes
C4 Cr1 C6 66.69(4) yes
C5 Cr1 C6 37.14(4) yes
C3 Cr1 C6 79.05(4) yes
C1 Cr1 C6 36.64(4) yes
C10 N1 H1A 119.2(12) ?
C10 N1 H1B 116.4(13) ?
H1A N1 H1B 119.1(18) ?
C6 C1 C2 121.11(11) ?
C6 C1 Cr1 73.03(7) ?
C2 C1 Cr1 71.13(7) ?
C6 C1 H1 119.4 ?
C2 C1 H1 119.4 ?
Cr1 C1 H1 128.7 ?
C3 C2 C1 120.30(10) ?
C3 C2 Cr1 71.76(7) ?
C1 C2 Cr1 71.63(6) ?
C3 C2 H2 119.8 ?
C1 C2 H2 119.8 ?
Cr1 C2 H2 129.1 ?
C2 C3 C4 119.43(11) ?
C2 C3 Cr1 71.56(7) ?
C4 C3 Cr1 71.37(7) ?
C2 C3 H3 120.3 ?
C4 C3 H3 120.3 ?
Cr1 C3 H3 129.1 ?
C5 C4 C3 120.19(11) ?
C5 C4 Cr1 71.66(6) ?
C3 C4 Cr1 71.47(7) ?
C5 C4 H4 119.9 ?
C3 C4 H4 119.9 ?
Cr1 C4 H4 129.4 ?
C4 C5 C6 121.41(10) ?
C4 C5 Cr1 71.66(6) ?
C6 C5 Cr1 72.96(6) ?
C4 C5 H5 119.3 ?
C6 C5 H5 119.3 ?
Cr1 C5 H5 128.4 ?
C1 C6 C5 117.54(10) ?
C1 C6 C7 121.07(10) ?
C5 C6 C7 121.39(10) ?
C1 C6 Cr1 70.34(6) ?
C5 C6 Cr1 69.91(6) ?
C7 C6 Cr1 130.74(8) ?
C12 C7 C8 117.66(10) ?
C12 C7 C6 120.21(10) ?
C8 C7 C6 122.12(10) ?
C9 C8 C7 121.37(10) ?
C9 C8 H8 119.3 ?
C7 C8 H8 119.3 ?
C8 C9 C10 120.63(11) ?
C8 C9 H9 119.7 ?
C10 C9 H9 119.7 ?
N1 C10 C11 120.85(11) ?
N1 C10 C9 120.71(11) ?
C11 C10 C9 118.38(11) ?
C12 C11 C10 120.58(11) ?
C12 C11 H11 119.7 ?
C10 C11 H11 119.7 ?
C11 C12 C7 121.34(11) ?
C11 C12 H12 119.3 ?
C7 C12 H12 119.3 ?
O1 C13 Cr1 178.51(11) ?
O2 C14 Cr1 176.83(11) ?
O3 C15 Cr1 177.29(11) ?

loop_
_geom_bond_atom_site_label_1
_geom_bond_atom_site_label_2
_geom_bond_distance
_geom_bond_publ_flag
Cr1 C15 1.8361(12) yes
Cr1 C13 1.8398(12) yes
Cr1 C14 1.8419(12) yes
Cr1 C2 2.2237(12) yes
Cr1 C4 2.2249(11) yes
Cr1 C5 2.2249(11) yes
Cr1 C3 2.2263(12) yes
Cr1 C1 2.2302(12) yes
Cr1 C6 2.2651(11) yes
O1 C13 1.1555(16) ?
O2 C14 1.1516(15) ?
O3 C15 1.1561(15) ?
N1 C10 1.3832(16) ?
N1 H1A 0.868(19) ?
N1 H1B 0.81(2) ?
C1 C6 1.4133(15) ?
C1 C2 1.4220(16) ?
C1 H1 0.9500 ?
C2 C3 1.4000(18) ?
C2 H2 0.9500 ?
C3 C4 1.4182(16) ?
C3 H3 0.9500 ?
C4 C5 1.4000(16) ?
C4 H4 0.9500 ?
C5 C6 1.4304(16) ?
C5 H5 0.9500 ?
C6 C7 1.4805(16) ?
C7 C12 1.4006(16) ?
C7 C8 1.4013(15) ?
C8 C9 1.3865(16) ?
C8 H8 0.9500 ?
C9 C10 1.4016(16) ?
C9 H9 0.9500 ?
C10 C11 1.4010(17) ?
C11 C12 1.3888(16) ?
C11 H11 0.9500 ?
C12 H12 0.9500 ?

loop_
_geom_hbond_atom_site_label_D
_geom_hbond_atom_site_label_H
_geom_hbond_atom_site_label_A
_geom_hbond_distance_DH
_geom_hbond_distance_HA
_geom_hbond_distance_DA
_geom_hbond_angle_DHA
_geom_hbond_site_symmetry_A
N1 H1A O1 0.868(19) 2.626(19) 3.3437(16) 140.8(15) 4_666

loop_
_geom_torsion_atom_site_label_1
_geom_torsion_atom_site_label_2
_geom_torsion_atom_site_label_3
_geom_torsion_atom_site_label_4
_geom_torsion
C15 Cr1 C1 C6 45.16(8)
C13 Cr1 C1 C6 134.77(8)
C14 Cr1 C1 C6 -141.14(10)
C2 Cr1 C1 C6 -132.47(10)
C4 Cr1 C1 C6 -66.44(7)
C5 Cr1 C1 C6 -29.97(7)
C3 Cr1 C1 C6 -103.56(7)
C15 Cr1 C1 C2 177.63(7)
C13 Cr1 C1 C2 -92.76(7)
C14 Cr1 C1 C2 -8.67(14)
C4 Cr1 C1 C2 66.03(7)
C5 Cr1 C1 C2 102.50(7)
C3 Cr1 C1 C2 28.91(7)
C6 Cr1 C1 C2 132.47(10)
C6 C1 C2 C3 0.66(17)
Cr1 C1 C2 C3 -54.83(10)
C6 C1 C2 Cr1 55.49(10)
C15 Cr1 C2 C3 126.55(13)
C13 Cr1 C2 C3 -140.26(7)
C14 Cr1 C2 C3 -52.35(8)
C4 Cr1 C2 C3 29.74(7)
C5 Cr1 C2 C3 66.25(7)
C1 Cr1 C2 C3 132.00(10)
C6 Cr1 C2 C3 103.37(7)
C15 Cr1 C2 C1 -5.45(16)
C13 Cr1 C2 C1 87.73(7)
C14 Cr1 C2 C1 175.64(7)
C4 Cr1 C2 C1 -102.27(7)
C5 Cr1 C2 C1 -65.75(7)
C3 Cr1 C2 C1 -132.00(10)
C6 Cr1 C2 C1 -28.63(6)
C1 C2 C3 C4 -0.15(17)
Cr1 C2 C3 C4 -54.92(10)
C1 C2 C3 Cr1 54.77(10)
C15 Cr1 C3 C2 -141.38(10)
C13 Cr1 C3 C2 46.80(8)
C14 Cr1 C3 C2 134.63(7)
C4 Cr1 C3 C2 -131.22(10)
C5 Cr1 C3 C2 -102.32(7)
C1 Cr1 C3 C2 -29.33(7)
C6 Cr1 C3 C2 -65.55(7)
C15 Cr1 C3 C4 -10.16(13)
C13 Cr1 C3 C4 178.02(7)
C14 Cr1 C3 C4 -94.14(8)
C2 Cr1 C3 C4 131.22(10)
C5 Cr1 C3 C4 28.91(7)
C1 Cr1 C3 C4 101.89(8)
C6 Cr1 C3 C4 65.67(7)
C2 C3 C4 C5 0.38(17)
Cr1 C3 C4 C5 -54.63(10)
C2 C3 C4 Cr1 55.01(10)
C15 Cr1 C4 C5 -53.30(8)
C13 Cr1 C4 C5 127.80(12)
C14 Cr1 C4 C5 -140.41(7)
C2 Cr1 C4 C5 102.67(8)
C3 Cr1 C4 C5 132.05(10)
C1 Cr1 C4 C5 65.54(7)
C6 Cr1 C4 C5 28.98(7)
C15 Cr1 C4 C3 174.66(7)
C13 Cr1 C4 C3 -4.25(15)
C14 Cr1 C4 C3 87.54(8)
C2 Cr1 C4 C3 -29.37(7)
C5 Cr1 C4 C3 -132.05(10)
C1 Cr1 C4 C3 -66.51(7)
C6 Cr1 C4 C3 -103.07(8)
C3 C4 C5 C6 -1.11(17)
Cr1 C4 C5 C6 -55.65(10)
C3 C4 C5 Cr1 54.55(10)
C15 Cr1 C5 C4 133.10(7)
C13 Cr1 C5 C4 -136.83(11)
C14 Cr1 C5 C4 47.67(9)
C2 Cr1 C5 C4 -65.83(7)
C3 Cr1 C5 C4 -29.26(7)
C1 Cr1 C5 C4 -102.93(8)
C6 Cr1 C5 C4 -132.52(10)
C15 Cr1 C5 C6 -94.38(7)
C13 Cr1 C5 C6 -4.31(14)
C14 Cr1 C5 C6 -179.81(7)
C2 Cr1 C5 C6 66.69(7)
C4 Cr1 C5 C6 132.52(10)
C3 Cr1 C5 C6 103.26(7)
C1 Cr1 C5 C6 29.59(6)
C2 C1 C6 C5 -1.33(16)
Cr1 C1 C6 C5 53.28(9)
C2 C1 C6 C7 178.96(10)
Cr1 C1 C6 C7 -126.43(10)
C2 C1 C6 Cr1 -54.61(10)
C4 C5 C6 C1 1.56(16)
Cr1 C5 C6 C1 -53.49(9)
C4 C5 C6 C7 -178.72(10)
Cr1 C5 C6 C7 126.22(10)
C4 C5 C6 Cr1 55.06(10)
C15 Cr1 C6 C1 -142.47(7)
C13 Cr1 C6 C1 -51.42(8)
C14 Cr1 C6 C1 131.26(12)
C2 Cr1 C6 C1 29.07(7)
C4 Cr1 C6 C1 102.17(8)
C5 Cr1 C6 C1 130.82(10)
C3 Cr1 C6 C1 65.36(7)
C15 Cr1 C6 C5 86.72(7)
C13 Cr1 C6 C5 177.76(7)
C14 Cr1 C6 C5 0.44(15)
C2 Cr1 C6 C5 -101.75(7)
C4 Cr1 C6 C5 -28.64(7)
C3 Cr1 C6 C5 -65.46(7)
C1 Cr1 C6 C5 -130.82(10)
C15 Cr1 C6 C7 -27.92(11)
C13 Cr1 C6 C7 63.13(11)
C14 Cr1 C6 C7 -114.19(14)
C2 Cr1 C6 C7 143.62(11)
C4 Cr1 C6 C7 -143.28(11)
C5 Cr1 C6 C7 -114.64(13)
C3 Cr1 C6 C7 179.91(11)
C1 Cr1 C6 C7 114.55(13)
C1 C6 C7 C12 -38.08(16)
C5 C6 C7 C12 142.22(11)
Cr1 C6 C7 C12 -128.10(10)
C1 C6 C7 C8 142.09(11)
C5 C6 C7 C8 -37.61(16)
Cr1 C6 C7 C8 52.06(15)
C12 C7 C8 C9 1.33(16)
C6 C7 C8 C9 -178.84(10)
C7 C8 C9 C10 -1.30(17)
C8 C9 C10 N1 -177.42(10)
C8 C9 C10 C11 -0.33(17)
N1 C10 C11 C12 178.99(11)
C9 C10 C11 C12 1.91(17)
C10 C11 C12 C7 -1.90(17)
C8 C7 C12 C11 0.27(16)
C6 C7 C12 C11 -179.57(10)
